data_7126615
loop_
_publ_author_name
'Zapata, Fabiola'
'Gonz\'alez, Lidia'
'Bastida, Adolfo'
'Bautista, Delia'
'Caballero, Antonio'

_publ_section_title
;
 Formation of self-assembled supramolecular polymers by anti-electrostatic
 anion-anion and halogen bonding interactions.
;
_journal_issue 52
_journal_name_full 'Chemical communications (Cambridge, England)'
_journal_page_first 7084
_journal_page_last 7087
_journal_paper_doi 10.1039/d0cc02831b
_journal_volume 56
_journal_year 2020
_chemical_formula_moiety 'C6 H9 N3 O2'
_chemical_formula_sum 'C6 H9 N3 O2'
_chemical_formula_weight 155.16
_chemical_name_common L-Histidine
_chemical_name_systematic L-Histidine
_space_group_crystal_system orthorhombic
_space_group_IT_number 19
_space_group_name_Hall 'P 2ac 2ab'
_space_group_name_H-M_alt 'P 21 21 21'
_atom_sites_solution_hydrogens geom
_audit_block_doi 10.5517/ccdc.csd.cc21fd74
_audit_creation_method SHELXL-2018/3
_audit_update_record
;
2019-01-09 deposited with the CCDC.	2020-05-22 downloaded from the CCDC.
;
_cell_angle_alpha 90
_cell_angle_beta 90
_cell_angle_gamma 90
_cell_formula_units_Z 4
_cell_length_a 5.27(5)
_cell_length_b 7.44(5)
_cell_length_c 18.99(8)
_cell_measurement_reflns_used 25
_cell_measurement_temperature 96(2)
_cell_measurement_theta_max 0.00
_cell_measurement_theta_min 0.00
_cell_volume 745(9)
_computing_cell_refinement 'XDS(Kabsch, 2018)'
_computing_data_collection 'XDS(Kabsch, 2018)'
_computing_data_reduction 'XDS(Kabsch, 2018)'
_computing_structure_refinement 'SHELXL-2018/3 (Sheldrick, 2018)'
_computing_structure_solution 'SIR2014 (Burla et al., 2015)'
_diffrn_ambient_temperature 96(2)
_diffrn_measured_fraction_theta_full 0.882
_diffrn_measured_fraction_theta_max 0.882
_diffrn_measurement_device_type JEM-2200FS
_diffrn_measurement_method 'rotation electron diffraction'
_diffrn_radiation_type electron
_diffrn_radiation_wavelength 0.02508
_diffrn_reflns_av_unetI/netI 0.2356
_diffrn_reflns_Laue_measured_fraction_full 0.882
_diffrn_reflns_Laue_measured_fraction_max 0.882
_diffrn_reflns_limit_h_max 5
_diffrn_reflns_limit_h_min 0
_diffrn_reflns_limit_k_max 7
_diffrn_reflns_limit_k_min 0
_diffrn_reflns_limit_l_max 18
_diffrn_reflns_limit_l_min 0
_diffrn_reflns_number 417
_diffrn_reflns_point_group_measured_fraction_full 0.558
_diffrn_reflns_point_group_measured_fraction_max 0.558
_diffrn_reflns_theta_full 0.708
_diffrn_reflns_theta_max 0.708
_diffrn_reflns_theta_min 0.076
_exptl_absorpt_coefficient_mu 0.012
_exptl_absorpt_correction_T_max 0.00
_exptl_absorpt_correction_T_min 0.00
_exptl_absorpt_correction_type psi-scan
_exptl_crystal_colour colourless
_exptl_crystal_density_diffrn 1.384
_exptl_crystal_description nanocrystal
_exptl_crystal_F_000 328
_refine_diff_density_max 0.647
_refine_diff_density_min -0.844
_refine_diff_density_rms 0.224
_refine_ls_abs_structure_details
;
 All f" are zero, so absolute structure could not be determined
;
_refine_ls_extinction_method none
_refine_ls_goodness_of_fit_ref 1.539
_refine_ls_hydrogen_treatment mixed
_refine_ls_matrix_type full
_refine_ls_number_parameters 50
_refine_ls_number_reflns 417
_refine_ls_number_restraints 4
_refine_ls_restrained_S_all 1.533
_refine_ls_R_factor_all 0.2041
_refine_ls_R_factor_gt 0.1981
_refine_ls_shift/su_max 0.003
_refine_ls_shift/su_mean 0.001
_refine_ls_structure_factor_coef Fsqd
_refine_ls_weighting_details 'w=1/[\s^2^(Fo^2^)+(0.2000P)^2^] where P=(Fo^2^+2Fc^2^)/3'
_refine_ls_weighting_scheme calc
_refine_ls_wR_factor_gt 0.4176
_refine_ls_wR_factor_ref 0.4285
_reflns_Friedel_coverage 0.000
_reflns_Friedel_fraction_full 0.000
_reflns_Friedel_fraction_max 0.000
_reflns_number_gt 383
_reflns_number_total 417
_reflns_threshold_expression 'I > 2\s(I)'
_cod_data_source_file d0cc02831b2.cif
_cod_data_source_block l-histidine-A
_cod_depositor_comments 'Adding full bibliography for 7126615.cif.'
_cod_database_code 7126615
_shelx_shelxl_version_number 2018/3
_shelx_space_group_comment
;
The symmetry employed for this shelxl refinement is uniquely defined
by the following loop, which should always be used as a source of
symmetry information in preference to the above space-group names.
They are only intended as comments.
;

loop_
_space_group_symop_operation_xyz
'x, y, z'
'-x+1/2, -y, z+1/2'
'x+1/2, -y+1/2, -z'
'-x, y+1/2, -z+1/2'

loop_
_atom_site_label
_atom_site_type_symbol
_atom_site_fract_x
_atom_site_fract_y
_atom_site_fract_z
_atom_site_U_iso_or_equiv
_atom_site_adp_type
_atom_site_occupancy
_atom_site_site_symmetry_order
_atom_site_calc_flag
_atom_site_refinement_flags_posn
_atom_site_refinement_flags_adp
_atom_site_refinement_flags_occupancy
_atom_site_disorder_assembly
_atom_site_disorder_group
C4 C 0.300251 0.459181 0.062006 0.019(4) Uiso 1 1 d . . . . .
N2 N 0.516791 0.565984 0.055846 0.020(4) Uiso 1 1 d . . . . .
C5 C 0.553693 0.587644 -0.013214 0.021(5) Uiso 1 1 d D . . . .
H5 H 0.706712 0.664893 -0.036467 0.025 Uiso 1 1 calc DR U . . .
N1 N 0.400719 0.673231 0.190575 0.015(4) Uiso 1 1 d . . . . .
H1A H 0.357039 0.803113 0.208376 0.022 Uiso 1 1 calc R U . . .
H1B H 0.491969 0.677220 0.141318 0.022 Uiso 1 1 calc R U . . .
H1C H 0.525960 0.608113 0.224775 0.022 Uiso 1 1 calc R U . . .
C6 C 0.209979 0.418733 -0.004437 0.013(4) Uiso 1 1 d D . . . .
H6 H 0.048374 0.339896 -0.021577 0.015 Uiso 1 1 calc DR U . . .
C2 C 0.157759 0.569917 0.181930 0.018(5) Uiso 1 1 d D . . . .
H2 H 0.020549 0.661026 0.157152 0.022 Uiso 1 1 calc DR U . . .
O1 O -0.188341 0.487125 0.257473 0.055(5) Uiso 1 1 d . . . . .
C3 C 0.200635 0.406388 0.133147 0.024(5) Uiso 1 1 d . . . . .
H3A H 0.332891 0.312066 0.158775 0.029 Uiso 1 1 calc R U . . .
H3B H 0.018802 0.336446 0.127357 0.029 Uiso 1 1 calc R U . . .
O2 O 0.210170 0.492532 0.304340 0.033(4) Uiso 1 1 d . . . . .
N3 N 0.373733 0.500384 -0.051615 0.029(5) Uiso 1 1 d D . . . .
H3 H 0.356636 0.501782 -0.106684 0.035 Uiso 1 1 calc DR U . . .
C1 C 0.051587 0.513004 0.254464 0.006(4) Uiso 1 1 d . . . . .

loop_
_atom_type_symbol
_atom_type_description
_atom_type_scat_dispersion_real
_atom_type_scat_dispersion_imag
_atom_type_scat_source
C C -0.0021 0.0000 'International Tables Vol C Tables 4.2.6.8 and 6.1.1.4'
H H 0.0000 0.0000 'International Tables Vol C Tables 4.2.6.8 and 6.1.1.4'
N N -0.0030 0.0000 'International Tables Vol C Tables 4.2.6.8 and 6.1.1.4'
O O -0.0041 0.0000 'International Tables Vol C Tables 4.2.6.8 and 6.1.1.4'

loop_
_citation_id
_citation_doi
_citation_year
1 10.1038/s41467-019-11469-2 2019

loop_
_geom_angle_atom_site_label_1
_geom_angle_atom_site_label_2
_geom_angle_atom_site_label_3
_geom_angle
_geom_angle_site_symmetry_1
_geom_angle_site_symmetry_3
_geom_angle_publ_flag
C6 C4 N2 114.5(16) . . ?
C6 C4 C3 130.1(19) . . ?
N2 C4 C3 114.9(15) . . ?
C5 N2 C4 99.2(13) . . ?
N3 C5 N2 117.6(17) . . ?
N3 C5 H5 121.2 . . ?
N2 C5 H5 121.2 . . ?
C2 N1 H1A 109.5 . . ?
C2 N1 H1B 109.5 . . ?
H1A N1 H1B 109.5 . . ?
C2 N1 H1C 109.5 . . ?
H1A N1 H1C 109.5 . . ?
H1B N1 H1C 109.5 . . ?
C4 C6 N3 104.3(18) . . ?
C4 C6 H6 127.9 . . ?
N3 C6 H6 127.9 . . ?
C1 C2 C3 110.0(16) . . ?
C1 C2 N1 107.0(13) . . ?
C3 C2 N1 108.5(14) . . ?
C1 C2 H2 110.4 . . ?
C3 C2 H2 110.4 . . ?
N1 C2 H2 110.4 . . ?
C4 C3 C2 113.0(16) . . ?
C4 C3 H3A 109.0 . . ?
C2 C3 H3A 109.0 . . ?
C4 C3 H3B 109.0 . . ?
C2 C3 H3B 109.0 . . ?
H3A C3 H3B 107.8 . . ?
C5 N3 C6 104.1(17) . . ?
C5 N3 H3 127.9 . . ?
C6 N3 H3 127.9 . . ?
O1 C1 O2 121.1(16) . . ?
O1 C1 C2 118.1(13) . . ?
O2 C1 C2 120.7(15) . . ?

loop_
_geom_bond_atom_site_label_1
_geom_bond_atom_site_label_2
_geom_bond_distance
_geom_bond_site_symmetry_2
_geom_bond_publ_flag
C4 C6 1.29(3) . ?
C4 N2 1.40(3) . ?
C4 C3 1.59(3) . ?
N2 C5 1.34(2) . ?
C5 N3 1.28(3) . ?
C5 H5 0.91(14) . ?
N1 C2 1.55(3) . ?
N1 H1A 0.9100 . ?
N1 H1B 0.9100 . ?
N1 H1C 0.9100 . ?
C6 N3 1.46(3) . ?
C6 H6 1.00(14) . ?
C2 C1 1.54(3) . ?
C2 C3 1.56(3) . ?
C2 H2 1.09(14) . ?
O1 C1 1.31(3) . ?
C3 H3A 0.9900 . ?
C3 H3B 0.9900 . ?
O2 C1 1.26(2) . ?
N3 H3 1.02(15) . ?
